data_7241247
loop_
_publ_author_name
'Lin, Chen-Lan'
'Chen, Yan-Fei'
'Qiu, Li-Jun'
'Zhu, Binglong'
'Wang, Xin'
'Luo, Shi-Peng'
'shi, wenyan'
'Yang, Ting-Hai'
'Lei, Wu'

_publ_section_title
;
 Synthesis, structure and photocatalytic properties of coordination
 polymers based on pyrazole carboxylic acid ligand
;
_journal_name_full CrystEngComm
_journal_paper_doi 10.1039/D0CE01054E
_journal_year 2020
_chemical_formula_moiety 'C4 H6 Mn N2 O5, 0.5(H4 O2)'
_chemical_formula_sum 'C4 H8 Mn N2 O6'
_chemical_formula_weight 235.06
_space_group_crystal_system monoclinic
_space_group_IT_number 15
_space_group_name_Hall '-C 2yc'
_space_group_name_H-M_alt 'C 1 2/c 1'
_atom_sites_solution_hydrogens mixed
_audit_creation_method SHELXL-2018/3
_audit_update_record
;
2020-07-18 deposited with the CCDC.	2020-09-04 downloaded from the CCDC.
;
_cell_angle_alpha 90
_cell_angle_beta 109.7270(15)
_cell_angle_gamma 90
_cell_formula_units_Z 8
_cell_length_a 18.5851(15)
_cell_length_b 10.7930(9)
_cell_length_c 8.4692(7)
_cell_measurement_reflns_used 3728
_cell_measurement_temperature 296(2)
_cell_measurement_theta_max 27.50
_cell_measurement_theta_min 2.22
_cell_volume 1599.1(2)
_computing_structure_refinement 'SHELXL-2018/3 (Sheldrick, 2018)'
_diffrn_ambient_temperature 296(2)
_diffrn_measured_fraction_theta_full 0.999
_diffrn_measured_fraction_theta_max 0.999
_diffrn_measurement_device_type 'multiwire proportional'
_diffrn_measurement_method 'phi and omega scans'
_diffrn_radiation_type MoK\a
_diffrn_radiation_wavelength 0.71073
_diffrn_reflns_av_R_equivalents 0.0724
_diffrn_reflns_av_unetI/netI 0.0482
_diffrn_reflns_Laue_measured_fraction_full 0.999
_diffrn_reflns_Laue_measured_fraction_max 0.999
_diffrn_reflns_limit_h_max 22
_diffrn_reflns_limit_h_min -22
_diffrn_reflns_limit_k_max 13
_diffrn_reflns_limit_k_min -13
_diffrn_reflns_limit_l_max 10
_diffrn_reflns_limit_l_min -9
_diffrn_reflns_number 6104
_diffrn_reflns_point_group_measured_fraction_full 0.999
_diffrn_reflns_point_group_measured_fraction_max 0.999
_diffrn_reflns_theta_full 25.242
_diffrn_reflns_theta_max 25.496
_diffrn_reflns_theta_min 2.217
_exptl_absorpt_coefficient_mu 1.653
_exptl_crystal_colour pink
_exptl_crystal_density_diffrn 1.953
_exptl_crystal_description block
_exptl_crystal_F_000 952
_exptl_crystal_size_max 0.160
_exptl_crystal_size_mid 0.120
_exptl_crystal_size_min 0.080
_refine_diff_density_max 0.648
_refine_diff_density_min -0.501
_refine_diff_density_rms 0.131
_refine_ls_extinction_method none
_refine_ls_goodness_of_fit_ref 1.085
_refine_ls_hydrogen_treatment constr
_refine_ls_matrix_type full
_refine_ls_number_parameters 118
_refine_ls_number_reflns 1483
_refine_ls_number_restraints 34
_refine_ls_restrained_S_all 1.075
_refine_ls_R_factor_all 0.0465
_refine_ls_R_factor_gt 0.0369
_refine_ls_shift/su_max 0.000
_refine_ls_shift/su_mean 0.000
_refine_ls_structure_factor_coef Fsqd
_refine_ls_weighting_details 'w=1/[\s^2^(Fo^2^)+(0.0874P)^2^+3.6073P] where P=(Fo^2^+2Fc^2^)/3'
_refine_ls_weighting_scheme calc
_refine_ls_wR_factor_gt 0.0982
_refine_ls_wR_factor_ref 0.1342
_reflns_Friedel_coverage 0.000
_reflns_number_gt 1298
_reflns_number_total 1483
_reflns_threshold_expression 'I > 2\s(I)'
_cod_data_source_file d0ce01054e2.cif
_cod_data_source_block 1
_cod_original_sg_symbol_H-M 'C 2/c'
_cod_database_code 7241247
_shelx_shelxl_version_number 2018/3
_shelx_space_group_comment
;
The symmetry employed for this shelxl refinement is uniquely defined
by the following loop, which should always be used as a source of
symmetry information in preference to the above space-group names.
They are only intended as comments.
;
_shelx_estimated_absorpt_t_min 0.778
_shelx_estimated_absorpt_t_max 0.879

loop_
_space_group_symop_operation_xyz
'x, y, z'
'-x, y, -z+1/2'
'x+1/2, y+1/2, z'
'-x+1/2, y+1/2, -z+1/2'
'-x, -y, -z'
'x, -y, z-1/2'
'-x+1/2, -y+1/2, -z'
'x+1/2, -y+1/2, z-1/2'

loop_
_atom_site_label
_atom_site_type_symbol
_atom_site_fract_x
_atom_site_fract_y
_atom_site_fract_z
_atom_site_U_iso_or_equiv
_atom_site_adp_type
_atom_site_occupancy
_atom_site_site_symmetry_order
_atom_site_calc_flag
_atom_site_refinement_flags_posn
_atom_site_refinement_flags_adp
_atom_site_refinement_flags_occupancy
_atom_site_disorder_assembly
_atom_site_disorder_group
Mn1 Mn 0.14755(3) 0.09950(4) 0.03980(6) 0.0184(3) Uani 1 1 d . U . . .
C1 C 0.1343(2) 0.1320(3) 0.3854(4) 0.0195(7) Uani 1 1 d . U . . .
C2 C 0.15674(19) 0.2575(3) 0.3477(4) 0.0190(7) Uani 1 1 d . U . . .
C3 C 0.1741(2) 0.3638(3) 0.4460(4) 0.0217(7) Uani 1 1 d . U . . .
H3 H 0.167868 0.376498 0.549222 0.026 Uiso 1 1 calc R U . . .
C4 C 0.20291(19) 0.4470(3) 0.3569(4) 0.0177(7) Uani 1 1 d . U . . .
N1 N 0.17002(16) 0.2711(2) 0.2027(4) 0.0195(6) Uani 1 1 d . U . . .
N2 N 0.19724(18) 0.3884(2) 0.2088(4) 0.0212(7) Uani 1 1 d . U . . .
H2 H 0.213448 0.415672 0.118600 0.025 Uiso 1 1 d R U . . .
O1 O 0.13081(16) 0.0472(2) 0.2803(3) 0.0299(6) Uani 1 1 d . U . . .
O2 O 0.12320(18) 0.1108(2) 0.5214(3) 0.0268(6) Uani 1 1 d . U . . .
O3 O 0.23210(14) 0.5582(2) 0.3946(3) 0.0226(5) Uani 1 1 d . U . . .
O4 O 0.02264(17) 0.1289(4) -0.0709(4) 0.0484(9) Uani 1 1 d . U . . .
H4C H 0.013948 0.198623 -0.120519 0.058 Uiso 1 1 d R U . . .
H4A H 0.003448 0.127273 0.003191 0.058 Uiso 1 1 d R U . . .
O5 O 0.15237(16) 0.2230(2) -0.1635(3) 0.0277(6) Uani 1 1 d . U . . .
H5A H 0.142882 0.183289 -0.250676 0.033 Uiso 1 1 d R U . . .
H5B H 0.177302 0.290269 -0.171378 0.033 Uiso 1 1 d R U . . .
O6 O -0.0022(10) 0.4212(14) 0.914(4) 0.57(3) Uani 1 1 d . . . . .
H6A H 0.035929 0.408506 0.882118 0.686 Uiso 1 1 d R U . . .
H6B H -0.001383 0.498550 0.973914 0.686 Uiso 1 1 d R U . . .

loop_
_atom_site_aniso_label
_atom_site_aniso_U_11
_atom_site_aniso_U_22
_atom_site_aniso_U_33
_atom_site_aniso_U_23
_atom_site_aniso_U_13
_atom_site_aniso_U_12
Mn1 0.0245(4) 0.0138(3) 0.0194(4) -0.00061(18) 0.0106(3) -0.00018(18)
C1 0.0273(18) 0.0154(15) 0.0171(16) 0.0015(13) 0.0089(14) 0.0012(13)
C2 0.0270(17) 0.0149(15) 0.0173(16) 0.0011(12) 0.0102(14) 0.0005(13)
C3 0.0331(19) 0.0183(16) 0.0163(16) -0.0012(13) 0.0120(15) -0.0014(13)
C4 0.0205(15) 0.0155(15) 0.0163(15) -0.0021(12) 0.0049(13) 0.0009(12)
N1 0.0271(15) 0.0132(13) 0.0195(14) -0.0006(11) 0.0095(12) -0.0011(11)
N2 0.0327(17) 0.0144(14) 0.0224(15) 0.0004(11) 0.0172(14) -0.0033(11)
O1 0.0532(17) 0.0162(13) 0.0291(14) -0.0032(10) 0.0252(13) -0.0049(11)
O2 0.0420(16) 0.0209(13) 0.0222(13) 0.0028(9) 0.0171(12) -0.0016(10)
O3 0.0288(13) 0.0127(11) 0.0305(13) -0.0025(10) 0.0154(11) -0.0020(9)
O4 0.0256(15) 0.087(2) 0.0344(16) 0.0122(17) 0.0122(13) 0.0017(16)
O5 0.0428(15) 0.0196(12) 0.0251(13) -0.0025(10) 0.0171(12) -0.0092(11)
O6 0.159(16) 0.37(3) 1.15(10) -0.16(4) 0.18(4) 0.053(19)

loop_
_atom_type_symbol
_atom_type_description
_atom_type_scat_dispersion_real
_atom_type_scat_dispersion_imag
_atom_type_scat_source
C C 0.0033 0.0016 'International Tables Vol C Tables 4.2.6.8 and 6.1.1.4'
H H 0.0000 0.0000 'International Tables Vol C Tables 4.2.6.8 and 6.1.1.4'
N N 0.0061 0.0033 'International Tables Vol C Tables 4.2.6.8 and 6.1.1.4'
O O 0.0106 0.0060 'International Tables Vol C Tables 4.2.6.8 and 6.1.1.4'
Mn Mn 0.3368 0.7283 'International Tables Vol C Tables 4.2.6.8 and 6.1.1.4'

loop_
_geom_angle_atom_site_label_1
_geom_angle_atom_site_label_2
_geom_angle_atom_site_label_3
_geom_angle
_geom_angle_site_symmetry_1
_geom_angle_site_symmetry_3
_geom_angle_publ_flag
O3 Mn1 O5 90.81(10) 4_545 . ?
O3 Mn1 O4 170.01(11) 4_545 . ?
O5 Mn1 O4 84.01(11) . . ?
O3 Mn1 O1 99.44(10) 4_545 . ?
O5 Mn1 O1 156.97(10) . . ?
O4 Mn1 O1 88.48(11) . . ?
O3 Mn1 N1 92.88(10) 4_545 . ?
O5 Mn1 N1 86.18(9) . . ?
O4 Mn1 N1 95.28(13) . . ?
O1 Mn1 N1 72.83(10) . . ?
O3 Mn1 O2 88.67(10) 4_545 6 ?
O5 Mn1 O2 126.92(9) . 6 ?
O4 Mn1 O2 87.65(13) . 6 ?
O1 Mn1 O2 74.26(9) . 6 ?
N1 Mn1 O2 146.86(10) . 6 ?
O2 C1 O1 121.9(3) . . ?
O2 C1 C2 120.5(3) . . ?
O1 C1 C2 117.5(3) . . ?
N1 C2 C3 112.4(3) . . ?
N1 C2 C1 116.7(3) . . ?
C3 C2 C1 130.6(3) . . ?
C2 C3 C4 105.2(3) . . ?
C2 C3 H3 127.4 . . ?
C4 C3 H3 127.4 . . ?
O3 C4 N2 122.7(3) . . ?
O3 C4 C3 131.5(3) . . ?
N2 C4 C3 105.8(3) . . ?
C2 N1 N2 104.4(3) . . ?
C2 N1 Mn1 114.6(2) . . ?
N2 N1 Mn1 140.9(2) . . ?
N1 N2 C4 112.0(3) . . ?
N1 N2 H2 118.0 . . ?
C4 N2 H2 129.7 . . ?
C1 O1 Mn1 118.0(2) . . ?
C1 O2 Mn1 98.7(2) . 6_556 ?
C4 O3 Mn1 124.0(2) . 4 ?
Mn1 O4 H4C 109.5 . . ?
Mn1 O4 H4A 109.7 . . ?
H4C O4 H4A 109.8 . . ?
Mn1 O5 H5A 109.6 . . ?
Mn1 O5 H5B 136.3 . . ?
H5A O5 H5B 108.8 . . ?
H6A O6 H6B 115.8 . . ?

loop_
_geom_bond_atom_site_label_1
_geom_bond_atom_site_label_2
_geom_bond_distance
_geom_bond_site_symmetry_2
_geom_bond_publ_flag
Mn1 O3 2.162(2) 4_545 ?
Mn1 O5 2.203(2) . ?
Mn1 O4 2.214(3) . ?
Mn1 O1 2.234(2) . ?
Mn1 N1 2.263(3) . ?
Mn1 O2 2.310(3) 6 ?
C1 O2 1.258(4) . ?
C1 O1 1.262(4) . ?
C1 C2 1.484(4) . ?
C2 N1 1.340(4) . ?
C2 C3 1.390(5) . ?
C3 C4 1.391(5) . ?
C3 H3 0.9300 . ?
C4 O3 1.311(4) . ?
C4 N2 1.377(4) . ?
N1 N2 1.358(4) . ?
N2 H2 0.9568 . ?
O4 H4C 0.8500 . ?
O4 H4A 0.8200 . ?
O5 H5A 0.8199 . ?
O5 H5B 0.8761 . ?
O6 H6A 0.8485 . ?
O6 H6B 0.9759 . ?

loop_
_geom_hbond_atom_site_label_D
_geom_hbond_atom_site_label_H
_geom_hbond_atom_site_label_A
_geom_hbond_distance_DH
_geom_hbond_distance_HA
_geom_hbond_distance_DA
_geom_hbond_angle_DHA
_geom_hbond_site_symmetry_A
_geom_hbond_publ_flag
O6 H6B O6 0.98 1.27 2.23(4) 164.0 5_567 yes
O6 H6A O6 0.85 2.37 2.80(6) 111.9 2_556 yes
O5 H5B O3 0.88 1.91 2.743(3) 158.7 6_565 yes
O5 H5A O2 0.82 2.00 2.812(4) 171.1 1_554 yes
O5 H5A O1 0.82 2.52 2.960(4) 114.9 6 yes
O4 H4A O2 0.82 2.30 2.886(4) 129.0 2 yes
O4 H4C O6 0.85 2.45 3.184(15) 145.0 1_554 yes
N2 H2 O3 0.96 2.06 2.999(4) 166.7 6_565 yes
O6 H6B O6 0.98 1.27 2.23(4) 164.0 5_567 yes
O6 H6A O6 0.85 2.37 2.80(6) 111.9 2_556 yes
O5 H5B O3 0.88 1.91 2.743(3) 158.7 6_565 yes
O5 H5A O2 0.82 2.00 2.812(4) 171.1 1_554 yes
O5 H5A O1 0.82 2.52 2.960(4) 114.9 6 yes
O4 H4A O2 0.82 2.30 2.886(4) 129.0 2 yes
O4 H4C O6 0.85 2.45 3.184(15) 145.0 1_554 yes
N2 H2 O3 0.96 2.06 2.999(4) 166.7 6_565 yes
N2 H2 O3 0.96 2.06 2.999(4) 166.7 6_565 yes
O4 H4C O6 0.85 2.45 3.184(15) 145.0 1_554 yes
O4 H4A O2 0.82 2.30 2.886(4) 129.0 2 yes
O5 H5A O1 0.82 2.52 2.960(4) 114.9 6 yes
O5 H5A O2 0.82 2.00 2.812(4) 171.1 1_554 yes
O5 H5B O3 0.88 1.91 2.743(3) 158.7 6_565 yes
O6 H6A O6 0.85 2.37 2.80(6) 111.9 2_556 yes
O6 H6B O6 0.98 1.27 2.23(4) 164.0 5_567 yes
N2 H2 O3 0.96 2.06 2.999(4) 166.7 6_565 yes
O4 H4C O6 0.85 2.45 3.184(15) 145.0 1_554 yes
O4 H4A O2 0.82 2.30 2.886(4) 129.0 2 yes
O5 H5A O1 0.82 2.52 2.960(4) 114.9 6 yes
O5 H5A O2 0.82 2.00 2.812(4) 171.1 1_554 yes
O5 H5B O3 0.88 1.91 2.743(3) 158.7 6_565 yes
O6 H6A O6 0.85 2.37 2.80(6) 111.9 2_556 yes
O6 H6B O6 0.98 1.27 2.23(4) 164.0 5_567 yes

loop_
_geom_torsion_atom_site_label_1
_geom_torsion_atom_site_label_2
_geom_torsion_atom_site_label_3
_geom_torsion_atom_site_label_4
_geom_torsion
_geom_torsion_site_symmetry_1
_geom_torsion_site_symmetry_2
_geom_torsion_site_symmetry_3
_geom_torsion_site_symmetry_4
_geom_torsion_publ_flag
O2 C1 C2 N1 177.8(3) . . . . ?
O1 C1 C2 N1 1.3(5) . . . . ?
O2 C1 C2 C3 5.1(6) . . . . ?
O1 C1 C2 C3 -171.4(4) . . . . ?
N1 C2 C3 C4 -2.3(4) . . . . ?
C1 C2 C3 C4 170.6(3) . . . . ?
C2 C3 C4 O3 -175.5(3) . . . . ?
C2 C3 C4 N2 3.0(4) . . . . ?
C3 C2 N1 N2 0.6(4) . . . . ?
C1 C2 N1 N2 -173.4(3) . . . . ?
C3 C2 N1 Mn1 177.7(2) . . . . ?
C1 C2 N1 Mn1 3.7(4) . . . . ?
C2 N1 N2 C4 1.5(4) . . . . ?
Mn1 N1 N2 C4 -174.3(3) . . . . ?
O3 C4 N2 N1 175.8(3) . . . . ?
C3 C4 N2 N1 -2.9(4) . . . . ?
O2 C1 O1 Mn1 177.8(3) . . . . ?
C2 C1 O1 Mn1 -5.8(4) . . . . ?
O1 C1 O2 Mn1 21.3(4) . . . 6_556 ?
C2 C1 O2 Mn1 -155.1(3) . . . 6_556 ?
N2 C4 O3 Mn1 -71.8(4) . . . 4 ?
C3 C4 O3 Mn1 106.6(4) . . . 4 ?
